data_7002265
loop_
_publ_author_name
'Sachse, Anna'
'Demeshko, Serhiy'
'Meyer, Franc'

_publ_section_title
;
 Structural and magnetic variability of cobalt(II) complexes with
 bridging pyrazolate ligands bearing appended imine groups
;
_journal_issue 37
_journal_name_full 'Dalton Transactions'
_journal_page_first 7756
_journal_page_last 7764
_journal_paper_doi 10.1039/b907817g
_journal_year 2009
_chemical_formula_moiety 'C35 H42 N4'
_chemical_formula_sum 'C35 H42 N4'
_chemical_formula_weight 518.73
_chemical_name_systematic
;
?
;
_space_group_IT_number 15
_symmetry_cell_setting monoclinic
_symmetry_space_group_name_Hall '-C 2yc'
_symmetry_space_group_name_H-M 'C 1 2/c 1'
_atom_sites_solution_hydrogens geom
_atom_sites_solution_primary direct
_atom_sites_solution_secondary difmap
_audit_creation_method SHELXL-97
_cell_angle_alpha 90.00
_cell_angle_beta 100.727(4)
_cell_angle_gamma 90.00
_cell_formula_units_Z 8
_cell_length_a 27.7190(14)
_cell_length_b 8.8990(3)
_cell_length_c 25.4394(14)
_cell_measurement_reflns_used 26988
_cell_measurement_temperature 133(2)
_cell_measurement_theta_max 26.78
_cell_measurement_theta_min 1.50
_cell_volume 6165.5(5)
_computing_cell_refinement 'X-AREA (Stoe & Cie, 2007)'
_computing_data_collection 'X-AREA (Stoe & Cie, 2007)'
_computing_data_reduction 'X-AREA (Stoe & Cie, 2007)'
_computing_molecular_graphics 'DIAMOND (Brandenburg, 2001)'
_computing_publication_material 'SHELXL-97 (Sheldrick, 1997)'
_computing_structure_refinement 'SHELXL-97 (Sheldrick, 1997)'
_computing_structure_solution 'SHELXS-97 (Sheldrick, 1990)'
_diffrn_ambient_temperature 133(2)
_diffrn_measured_fraction_theta_full 0.994
_diffrn_measured_fraction_theta_max 0.994
_diffrn_measurement_device_type 'Stoe IPDS II'
_diffrn_measurement_method \w
_diffrn_radiation_monochromator graphite
_diffrn_radiation_source 'fine-focus sealed tube'
_diffrn_radiation_type MoK\a
_diffrn_radiation_wavelength 0.71073
_diffrn_reflns_av_R_equivalents 0.1088
_diffrn_reflns_av_sigmaI/netI 0.0835
_diffrn_reflns_limit_h_max 34
_diffrn_reflns_limit_h_min -34
_diffrn_reflns_limit_k_max 10
_diffrn_reflns_limit_k_min -11
_diffrn_reflns_limit_l_max 32
_diffrn_reflns_limit_l_min -32
_diffrn_reflns_number 26988
_diffrn_reflns_theta_full 26.78
_diffrn_reflns_theta_max 26.78
_diffrn_reflns_theta_min 1.50
_exptl_absorpt_coefficient_mu 0.066
_exptl_absorpt_correction_type none
_exptl_crystal_colour colorless
_exptl_crystal_density_diffrn 1.118
_exptl_crystal_density_method 'not measured'
_exptl_crystal_description block
_exptl_crystal_F_000 2240
_exptl_crystal_size_max 0.33
_exptl_crystal_size_mid 0.23
_exptl_crystal_size_min 0.19
_refine_diff_density_max 0.212
_refine_diff_density_min -0.238
_refine_diff_density_rms 0.047
_refine_ls_extinction_method none
_refine_ls_goodness_of_fit_ref 0.999
_refine_ls_hydrogen_treatment mixed
_refine_ls_matrix_type full
_refine_ls_number_parameters 356
_refine_ls_number_reflns 6546
_refine_ls_number_restraints 0
_refine_ls_restrained_S_all 0.999
_refine_ls_R_factor_all 0.1073
_refine_ls_R_factor_gt 0.0617
_refine_ls_shift/su_max 0.000
_refine_ls_shift/su_mean 0.000
_refine_ls_structure_factor_coef Fsqd
_refine_ls_weighting_details 'calc w=1/[\s^2^(Fo^2^)+(0.0606P)^2^+0.0000P] where P=(Fo^2^+2Fc^2^)/3'
_refine_ls_weighting_scheme calc
_refine_ls_wR_factor_gt 0.1224
_refine_ls_wR_factor_ref 0.1383
_reflns_number_gt 4224
_reflns_number_total 6546
_reflns_threshold_expression >2sigma(I)
_cod_data_source_file b907817g.txt
_cod_data_source_block as36a
_cod_original_sg_symbol_H-M 'C 2/c'
_cod_database_code 7002265

loop_
_symmetry_equiv_pos_as_xyz
'x, y, z'
'-x, y, -z+1/2'
'x+1/2, y+1/2, z'
'-x+1/2, y+1/2, -z+1/2'
'-x, -y, -z'
'x, -y, z-1/2'
'-x+1/2, -y+1/2, -z'
'x+1/2, -y+1/2, z-1/2'

loop_
_atom_site_label
_atom_site_type_symbol
_atom_site_fract_x
_atom_site_fract_y
_atom_site_fract_z
_atom_site_U_iso_or_equiv
_atom_site_adp_type
_atom_site_occupancy
_atom_site_symmetry_multiplicity
_atom_site_calc_flag
_atom_site_refinement_flags
_atom_site_disorder_assembly
_atom_site_disorder_group
N1 N 0.03937(6) 1.0283(2) 0.20707(6) 0.0195(4) Uani 1 1 d . . .
N2 N 0.04327(6) 1.1115(2) 0.16413(6) 0.0220(4) Uani 1 1 d . . .
N3 N 0.05526(5) 0.8733(2) 0.31124(6) 0.0199(3) Uani 1 1 d . . .
N4 N 0.14515(6) 1.3315(2) 0.14307(6) 0.0224(4) Uani 1 1 d . . .
C1 C 0.11685(6) 1.1011(2) 0.22162(7) 0.0196(4) Uani 1 1 d . . .
C2 C 0.08264(6) 1.0181(2) 0.24249(7) 0.0192(4) Uani 1 1 d . . .
C3 C 0.09034(6) 1.1586(2) 0.17296(8) 0.0203(4) Uani 1 1 d . . .
C5 C 0.18457(9) 1.1783(3) 0.29556(10) 0.0397(6) Uani 1 1 d . . .
H5 H 0.1614 1.2191 0.3136 0.048 Uiso 1 1 calc R . .
C6 C 0.23449(11) 1.1829(4) 0.31891(12) 0.0620(9) Uani 1 1 d . . .
H6 H 0.2446 1.2277 0.3522 0.074 Uiso 1 1 calc R . .
C7 C 0.26870(9) 1.1200(4) 0.29206(13) 0.0612(10) Uani 1 1 d . . .
H7 H 0.3019 1.1232 0.3072 0.073 Uiso 1 1 calc R . .
C8 C 0.25403(9) 1.0540(4) 0.24394(14) 0.0581(9) Uani 1 1 d . . .
H8 H 0.2772 1.0109 0.2264 0.070 Uiso 1 1 calc R . .
C9 C 0.20458(8) 1.0500(3) 0.22030(11) 0.0411(6) Uani 1 1 d . . .
H9 H 0.1949 1.0043 0.1871 0.049 Uiso 1 1 calc R . .
C10 C 0.09004(7) 0.9314(2) 0.29117(7) 0.0196(4) Uani 1 1 d . . .
H10 H 0.1221 0.9166 0.3091 0.024 Uiso 1 1 calc R . .
C11 C 0.07011(6) 0.7901(3) 0.36022(8) 0.0216(4) Uani 1 1 d . . .
C12 C 0.07820(7) 0.8670(3) 0.40912(8) 0.0256(5) Uani 1 1 d . . .
C13 C 0.09320(8) 0.7822(3) 0.45565(9) 0.0334(5) Uani 1 1 d . . .
H13 H 0.0988 0.8302 0.4887 0.040 Uiso 1 1 calc R . .
C14 C 0.09984(8) 0.6304(3) 0.45357(9) 0.0362(6) Uani 1 1 d . . .
H14 H 0.1104 0.5766 0.4850 0.043 Uiso 1 1 calc R . .
C15 C 0.09094(8) 0.5567(3) 0.40517(9) 0.0334(5) Uani 1 1 d . . .
H15 H 0.0953 0.4531 0.4044 0.040 Uiso 1 1 calc R . .
C16 C 0.07552(7) 0.6338(3) 0.35720(8) 0.0256(5) Uani 1 1 d . . .
C17 C 0.07410(8) 1.0361(3) 0.41304(9) 0.0307(5) Uani 1 1 d . . .
H17 H 0.0589 1.0739 0.3776 0.037 Uiso 1 1 calc R . .
C19 C 0.12555(9) 1.1049(3) 0.42758(10) 0.0397(6) Uani 1 1 d . . .
H19A H 0.1229 1.2122 0.4298 0.059 Uiso 1 1 calc R . .
H19B H 0.1442 1.0795 0.4006 0.059 Uiso 1 1 calc R . .
H19C H 0.1418 1.0662 0.4615 0.059 Uiso 1 1 calc R . .
C18 C 0.04188(10) 1.0844(4) 0.45265(10) 0.0488(7) Uani 1 1 d . . .
H18A H 0.0402 1.1921 0.4536 0.073 Uiso 1 1 calc R . .
H18B H 0.0557 1.0472 0.4876 0.073 Uiso 1 1 calc R . .
H18C H 0.0094 1.0441 0.4416 0.073 Uiso 1 1 calc R . .
C20 C 0.06737(8) 0.5528(3) 0.30369(9) 0.0321(5) Uani 1 1 d . . .
H20 H 0.0422 0.6084 0.2790 0.039 Uiso 1 1 calc R . .
C22 C 0.11441(9) 0.5517(3) 0.27983(10) 0.0406(6) Uani 1 1 d . . .
H22A H 0.1083 0.4999 0.2461 0.061 Uiso 1 1 calc R . .
H22B H 0.1401 0.5014 0.3039 0.061 Uiso 1 1 calc R . .
H22C H 0.1242 0.6532 0.2745 0.061 Uiso 1 1 calc R . .
C21 C 0.04915(10) 0.3918(3) 0.30680(13) 0.0492(7) Uani 1 1 d . . .
H21A H 0.0446 0.3465 0.2720 0.074 Uiso 1 1 calc R . .
H21B H 0.0185 0.3924 0.3191 0.074 Uiso 1 1 calc R . .
H21C H 0.0729 0.3351 0.3312 0.074 Uiso 1 1 calc R . .
C25 C 0.13080(7) 1.5637(2) 0.08910(8) 0.0234(4) Uani 1 1 d . . .
C26 C 0.14835(8) 1.6617(3) 0.05445(9) 0.0305(5) Uani 1 1 d . . .
H26 H 0.1312 1.7500 0.0442 0.037 Uiso 1 1 calc R . .
C27 C 0.19056(8) 1.6311(3) 0.03484(9) 0.0365(6) Uani 1 1 d . . .
H27 H 0.2012 1.6974 0.0112 0.044 Uiso 1 1 calc R . .
C29 C 0.21690(8) 1.5015(3) 0.05056(9) 0.0335(5) Uani 1 1 d . . .
H29 H 0.2454 1.4817 0.0373 0.040 Uiso 1 1 calc R . .
C30 C 0.20165(7) 1.4005(3) 0.08568(8) 0.0268(5) Uani 1 1 d . . .
C31 C 0.08393(8) 1.6022(3) 0.10946(9) 0.0318(5) Uani 1 1 d . . .
H31 H 0.0812 1.5326 0.1386 0.038 Uiso 1 1 calc R . .
C32 C 0.03876(9) 1.5810(3) 0.06567(11) 0.0445(7) Uani 1 1 d . . .
H32A H 0.0098 1.6053 0.0795 0.067 Uiso 1 1 calc R . .
H32B H 0.0370 1.4785 0.0538 0.067 Uiso 1 1 calc R . .
H32C H 0.0410 1.6461 0.0361 0.067 Uiso 1 1 calc R . .
C33 C 0.08497(13) 1.7618(4) 0.13178(14) 0.0605(8) Uani 1 1 d . . .
H33A H 0.0549 1.7814 0.1442 0.091 Uiso 1 1 calc R . .
H33B H 0.0884 1.8323 0.1042 0.091 Uiso 1 1 calc R . .
H33C H 0.1122 1.7720 0.1610 0.091 Uiso 1 1 calc R . .
C34 C 0.23028(7) 1.2593(3) 0.10471(10) 0.0341(5) Uani 1 1 d . . .
H34 H 0.2261 1.2411 0.1416 0.041 Uiso 1 1 calc R . .
C36 C 0.28534(9) 1.2750(5) 0.10576(15) 0.0696(11) Uani 1 1 d . . .
H36A H 0.3015 1.1826 0.1179 0.104 Uiso 1 1 calc R . .
H36B H 0.2983 1.3549 0.1296 0.104 Uiso 1 1 calc R . .
H36C H 0.2908 1.2974 0.0704 0.104 Uiso 1 1 calc R . .
C35 C 0.20910(11) 1.1234(3) 0.07171(11) 0.0509(7) Uani 1 1 d . . .
H35A H 0.2279 1.0356 0.0842 0.076 Uiso 1 1 calc R . .
H35B H 0.2105 1.1403 0.0347 0.076 Uiso 1 1 calc R . .
H35C H 0.1756 1.1088 0.0754 0.076 Uiso 1 1 calc R . .
C4 C 0.16967(7) 1.1139(3) 0.24608(8) 0.0252(4) Uani 1 1 d . . .
C24 C 0.15758(7) 1.4311(2) 0.10414(7) 0.0213(4) Uani 1 1 d . . .
C23 C 0.10527(7) 1.2582(2) 0.13335(8) 0.0206(4) Uani 1 1 d . . .
H23 H 0.0850 1.2682 0.1000 0.025 Uiso 1 1 calc R . .
H1 H 0.0128(9) 0.971(3) 0.2060(9) 0.024(6) Uiso 1 1 d . . .

loop_
_atom_site_aniso_label
_atom_site_aniso_U_11
_atom_site_aniso_U_22
_atom_site_aniso_U_33
_atom_site_aniso_U_23
_atom_site_aniso_U_13
_atom_site_aniso_U_12
N1 0.0158(7) 0.0236(10) 0.0191(8) 0.0025(7) 0.0037(6) -0.0014(7)
N2 0.0181(7) 0.0257(9) 0.0223(8) 0.0036(7) 0.0039(6) -0.0016(7)
N3 0.0192(7) 0.0203(9) 0.0209(8) 0.0021(7) 0.0052(6) 0.0029(7)
N4 0.0188(7) 0.0260(10) 0.0226(8) 0.0034(7) 0.0040(6) 0.0002(7)
C1 0.0165(8) 0.0203(10) 0.0222(9) 0.0006(8) 0.0042(7) -0.0002(7)
C2 0.0151(8) 0.0226(11) 0.0195(9) -0.0008(8) 0.0024(7) 0.0002(7)
C3 0.0165(8) 0.0218(11) 0.0228(9) 0.0009(8) 0.0044(7) -0.0002(7)
C5 0.0349(12) 0.0466(16) 0.0343(12) 0.0046(11) -0.0017(10) -0.0132(11)
C6 0.0521(17) 0.076(2) 0.0459(16) 0.0153(16) -0.0206(13) -0.0285(17)
C7 0.0210(11) 0.080(2) 0.075(2) 0.0416(19) -0.0107(13) -0.0107(14)
C8 0.0190(11) 0.074(2) 0.080(2) 0.0256(18) 0.0066(13) 0.0087(13)
C9 0.0231(10) 0.0490(16) 0.0516(15) 0.0075(13) 0.0080(10) 0.0068(11)
C10 0.0149(8) 0.0209(11) 0.0228(9) -0.0004(8) 0.0027(7) 0.0014(7)
C11 0.0122(8) 0.0297(12) 0.0231(9) 0.0068(9) 0.0041(7) 0.0002(8)
C12 0.0201(9) 0.0321(13) 0.0247(10) 0.0031(9) 0.0046(7) 0.0034(9)
C13 0.0293(11) 0.0472(16) 0.0232(10) 0.0059(10) 0.0040(8) -0.0001(10)
C14 0.0311(11) 0.0452(16) 0.0318(12) 0.0191(11) 0.0044(9) 0.0024(11)
C15 0.0270(10) 0.0300(13) 0.0435(13) 0.0134(11) 0.0072(9) 0.0015(9)
C16 0.0154(8) 0.0270(12) 0.0345(11) 0.0056(9) 0.0048(8) 0.0002(8)
C17 0.0326(11) 0.0350(14) 0.0230(10) -0.0019(10) 0.0012(8) 0.0083(10)
C19 0.0470(13) 0.0318(14) 0.0373(12) -0.0045(11) 0.0002(11) -0.0020(11)
C18 0.0487(14) 0.065(2) 0.0324(13) -0.0085(13) 0.0055(11) 0.0188(14)
C20 0.0281(10) 0.0243(12) 0.0417(13) 0.0014(10) 0.0007(9) 0.0025(9)
C22 0.0462(13) 0.0343(14) 0.0443(14) -0.0061(12) 0.0161(11) 0.0001(11)
C21 0.0425(13) 0.0335(15) 0.0697(18) -0.0031(14) 0.0058(13) -0.0048(12)
C25 0.0256(9) 0.0243(11) 0.0193(9) -0.0014(8) 0.0014(7) -0.0032(8)
C26 0.0320(11) 0.0275(13) 0.0299(11) 0.0039(9) 0.0007(9) -0.0018(9)
C27 0.0324(11) 0.0401(15) 0.0367(12) 0.0118(11) 0.0054(9) -0.0113(11)
C29 0.0209(9) 0.0487(16) 0.0313(11) 0.0080(11) 0.0062(8) -0.0043(9)
C30 0.0171(9) 0.0354(13) 0.0274(10) 0.0016(9) 0.0026(8) -0.0024(9)
C31 0.0368(11) 0.0327(13) 0.0281(11) 0.0039(10) 0.0119(9) 0.0096(10)
C32 0.0296(11) 0.0558(19) 0.0493(15) 0.0103(13) 0.0101(11) 0.0103(11)
C33 0.078(2) 0.0418(18) 0.0658(19) -0.0129(15) 0.0240(17) 0.0175(16)
C34 0.0202(10) 0.0444(15) 0.0391(12) 0.0118(11) 0.0096(9) 0.0068(9)
C36 0.0239(12) 0.089(3) 0.098(3) 0.039(2) 0.0161(14) 0.0164(14)
C35 0.0571(16) 0.0441(17) 0.0530(16) 0.0006(14) 0.0138(13) 0.0194(14)
C4 0.0166(9) 0.0285(12) 0.0293(10) 0.0114(9) 0.0010(8) -0.0033(8)
C24 0.0207(9) 0.0248(11) 0.0182(9) 0.0010(8) 0.0027(7) -0.0034(8)
C23 0.0192(9) 0.0240(11) 0.0182(9) 0.0011(8) 0.0020(7) 0.0012(8)

loop_
_atom_type_symbol
_atom_type_description
_atom_type_scat_dispersion_real
_atom_type_scat_dispersion_imag
_atom_type_scat_source
C C 0.0033 0.0016 'International Tables Vol C Tables 4.2.6.8 and 6.1.1.4'
H H 0.0000 0.0000 'International Tables Vol C Tables 4.2.6.8 and 6.1.1.4'
N N 0.0061 0.0033 'International Tables Vol C Tables 4.2.6.8 and 6.1.1.4'

loop_
_geom_angle_atom_site_label_1
_geom_angle_atom_site_label_2
_geom_angle_atom_site_label_3
_geom_angle
_geom_angle_site_symmetry_1
_geom_angle_site_symmetry_3
_geom_angle_publ_flag
N2 N1 C2 112.40(15) . . ?
N1 N2 C3 104.98(15) . . ?
C10 N3 C11 115.90(15) . . ?
C23 N4 C24 120.11(17) . . ?
C2 C1 C3 104.35(15) . . ?
C2 C1 C4 124.94(17) . . ?
C3 C1 C4 130.63(17) . . ?
N1 C2 C1 107.01(16) . . ?
N1 C2 C10 124.80(17) . . ?
C1 C2 C10 128.16(16) . . ?
N2 C3 C1 111.25(17) . . ?
N2 C3 C23 117.65(17) . . ?
C1 C3 C23 131.09(17) . . ?
C4 C5 C6 120.3(3) . . ?
C7 C6 C5 119.5(3) . . ?
C8 C7 C6 120.3(2) . . ?
C7 C8 C9 120.6(3) . . ?
C4 C9 C8 120.2(3) . . ?
N3 C10 C2 124.16(17) . . ?
C12 C11 C16 122.15(19) . . ?
C12 C11 N3 119.3(2) . . ?
C16 C11 N3 118.55(18) . . ?
C13 C12 C11 117.4(2) . . ?
C13 C12 C17 119.6(2) . . ?
C11 C12 C17 122.86(19) . . ?
C14 C13 C12 121.4(2) . . ?
C13 C14 C15 120.2(2) . . ?
C14 C15 C16 121.5(2) . . ?
C15 C16 C11 117.3(2) . . ?
C15 C16 C20 121.3(2) . . ?
C11 C16 C20 121.32(19) . . ?
C12 C17 C18 112.5(2) . . ?
C12 C17 C19 109.60(18) . . ?
C18 C17 C19 111.1(2) . . ?
C16 C20 C21 113.2(2) . . ?
C16 C20 C22 111.18(18) . . ?
C21 C20 C22 109.1(2) . . ?
C26 C25 C24 117.94(19) . . ?
C26 C25 C31 119.7(2) . . ?
C24 C25 C31 122.38(19) . . ?
C27 C26 C25 121.7(2) . . ?
C26 C27 C29 119.8(2) . . ?
C27 C29 C30 121.2(2) . . ?
C29 C30 C24 118.3(2) . . ?
C29 C30 C34 122.54(18) . . ?
C24 C30 C34 119.11(19) . . ?
C25 C31 C32 111.09(18) . . ?
C25 C31 C33 112.1(2) . . ?
C32 C31 C33 110.0(2) . . ?
C30 C34 C35 110.87(19) . . ?
C30 C34 C36 113.0(2) . . ?
C35 C34 C36 111.3(2) . . ?
C5 C4 C9 119.1(2) . . ?
C5 C4 C1 121.4(2) . . ?
C9 C4 C1 119.4(2) . . ?
C25 C24 C30 121.02(19) . . ?
C25 C24 N4 121.92(17) . . ?
C30 C24 N4 116.65(18) . . ?
N4 C23 C3 121.80(18) . . ?

loop_
_geom_bond_atom_site_label_1
_geom_bond_atom_site_label_2
_geom_bond_distance
_geom_bond_site_symmetry_2
_geom_bond_publ_flag
N1 N2 1.340(2) . ?
N1 C2 1.363(2) . ?
N2 C3 1.349(2) . ?
N3 C10 1.281(2) . ?
N3 C11 1.442(2) . ?
N4 C23 1.268(3) . ?
N4 C24 1.419(3) . ?
C1 C2 1.383(3) . ?
C1 C3 1.413(3) . ?
C1 C4 1.485(2) . ?
C2 C10 1.441(3) . ?
C3 C23 1.459(3) . ?
C5 C4 1.375(3) . ?
C5 C6 1.401(4) . ?
C6 C7 1.386(5) . ?
C7 C8 1.350(5) . ?
C8 C9 1.391(3) . ?
C9 C4 1.388(3) . ?
C11 C12 1.401(3) . ?
C11 C16 1.402(3) . ?
C12 C13 1.400(3) . ?
C12 C17 1.514(3) . ?
C13 C14 1.366(4) . ?
C14 C15 1.376(4) . ?
C15 C16 1.396(3) . ?
C16 C20 1.519(3) . ?
C17 C18 1.527(3) . ?
C17 C19 1.533(3) . ?
C20 C21 1.527(4) . ?
C20 C22 1.537(3) . ?
C25 C26 1.390(3) . ?
C25 C24 1.408(3) . ?
C25 C31 1.525(3) . ?
C26 C27 1.382(3) . ?
C27 C29 1.384(4) . ?
C29 C30 1.387(3) . ?
C30 C24 1.414(3) . ?
C30 C34 1.517(3) . ?
C31 C32 1.525(3) . ?
C31 C33 1.528(4) . ?
C34 C35 1.526(4) . ?
C34 C36 1.528(3) . ?

loop_
_geom_hbond_atom_site_label_D
_geom_hbond_atom_site_label_H
_geom_hbond_atom_site_label_A
_geom_hbond_distance_DH
_geom_hbond_distance_HA
_geom_hbond_distance_DA
_geom_hbond_angle_DHA
_geom_hbond_site_symmetry_A
N1 H1 N3 0.89(2) 2.05(2) 2.923(2) 166(2) 2

loop_
_cod_related_entry_id
_cod_related_entry_database
_cod_related_entry_code
1 ChemSpider 30652623
